data_4084020
loop_
_publ_author_name
'Li, Ying-Zhou'
'Ganguly, Rakesh'
'Leong, Weng Kee'

_publ_section_title
;
 Binuclear Oxidative Addition of Sb--Cl Bonds: A Facile Synthetic Route to
 Main Group--Transition Element Clusters and Rings
;
_journal_issue 14
_journal_name_full Organometallics
_journal_page_first 3867
_journal_paper_doi 10.1021/om500565d
_journal_volume 33
_journal_year 2014
_chemical_formula_sum 'C23 H10 Cl O11 Os3 Sb'
_chemical_formula_weight 1190.11
_chemical_name_systematic
; 
 ? 
;
_space_group_IT_number 2
_symmetry_cell_setting triclinic
_symmetry_space_group_name_Hall '-P 1'
_symmetry_space_group_name_H-M 'P -1'
_atom_sites_solution_hydrogens geom
_atom_sites_solution_primary direct
_atom_sites_solution_secondary difmap
_audit_creation_method SHELXL-97
_cell_angle_alpha 112.537(2)
_cell_angle_beta 95.501(2)
_cell_angle_gamma 96.7468(19)
_cell_formula_units_Z 4
_cell_length_a 13.9903(4)
_cell_length_b 14.4085(3)
_cell_length_c 15.5348(4)
_cell_measurement_reflns_used 14976
_cell_measurement_temperature 103(2)
_cell_measurement_theta_max 29.6600
_cell_measurement_theta_min 3.4820
_cell_volume 2838.23(13)
_computing_cell_refinement 'Bruker FRAMBO'
_computing_data_collection 'Bruker FRAMBO'
_computing_data_reduction 'Bruker SAINT'
_computing_molecular_graphics 'Bruker SHELXTL'
_computing_publication_material 'Bruker SHELXTL'
_computing_structure_refinement 'SHELXL-97 (Sheldrick, 1997)'
_computing_structure_solution 'SHELXS-97 (Sheldrick, 1990)'
_diffrn_ambient_temperature 103(2)
_diffrn_measured_fraction_theta_full 0.998
_diffrn_measured_fraction_theta_max 0.998
_diffrn_measurement_device_type 'SuperNova, Dual, Cu at zero, Atlas'
_diffrn_measurement_method 'phi and omega scans'
_diffrn_radiation_monochromator graphite
_diffrn_radiation_source 'fine-focus sealed tube'
_diffrn_radiation_type MoK\a
_diffrn_radiation_wavelength 0.71073
_diffrn_reflns_av_R_equivalents 0.0327
_diffrn_reflns_av_sigmaI/netI 0.0458
_diffrn_reflns_limit_h_max 17
_diffrn_reflns_limit_h_min -17
_diffrn_reflns_limit_k_max 18
_diffrn_reflns_limit_k_min -16
_diffrn_reflns_limit_l_max 19
_diffrn_reflns_limit_l_min -19
_diffrn_reflns_number 27123
_diffrn_reflns_theta_full 26.37
_diffrn_reflns_theta_max 26.37
_diffrn_reflns_theta_min 3.02
_exptl_absorpt_coefficient_mu 14.478
_exptl_absorpt_correction_T_max 0.4306
_exptl_absorpt_correction_T_min 0.0903
_exptl_absorpt_correction_type multi-scan
_exptl_absorpt_process_details SADABS
_exptl_crystal_colour Colorless
_exptl_crystal_density_diffrn 2.785
_exptl_crystal_density_method 'not measured'
_exptl_crystal_description Rod
_exptl_crystal_F_000 2128
_exptl_crystal_size_max 0.32
_exptl_crystal_size_mid 0.08
_exptl_crystal_size_min 0.07
_refine_diff_density_max 1.314
_refine_diff_density_min -1.347
_refine_diff_density_rms 0.193
_refine_ls_extinction_method none
_refine_ls_goodness_of_fit_ref 1.014
_refine_ls_hydrogen_treatment constr
_refine_ls_matrix_type full
_refine_ls_number_parameters 703
_refine_ls_number_reflns 11575
_refine_ls_number_restraints 0
_refine_ls_restrained_S_all 1.014
_refine_ls_R_factor_all 0.0335
_refine_ls_R_factor_gt 0.0254
_refine_ls_shift/su_max 0.002
_refine_ls_shift/su_mean 0.000
_refine_ls_structure_factor_coef Fsqd
_refine_ls_weighting_details 'calc w=1/[\s^2^(Fo^2^)+(0.0105P)^2^+0.0000P] where P=(Fo^2^+2Fc^2^)/3'
_refine_ls_weighting_scheme calc
_refine_ls_wR_factor_gt 0.0444
_refine_ls_wR_factor_ref 0.0475
_reflns_number_gt 9969
_reflns_number_total 11575
_reflns_threshold_expression >2sigma(I)
_cod_data_source_file om500565d_si_003.cif
_cod_data_source_block 130604
_cod_depositor_comments
;
The following automatic conversions were performed:

'_symmetry_cell_setting' value 'Triclinic' changed to 'triclinic'
according to
/usr/data/users/saulius/crontab/automatic-downloads/rss-feeds/ACS/lib/dictionaries/cif_core.dic
dictionary named 'cif_core.dic' version 2.4.2 from 2011-04-26.

Automatic conversion script
Id: cif_fix_values 2281 2013-09-26 08:29:07Z andrius 

 Adding full bibliography for 4084009--4084020.cif.
;
_cod_original_cell_volume 2838.21(12)
_cod_original_sg_symbol_H-M P-1
_cod_database_code 4084020

loop_
_symmetry_equiv_pos_as_xyz
'x, y, z'
'-x, -y, -z'

loop_
_atom_site_label
_atom_site_type_symbol
_atom_site_fract_x
_atom_site_fract_y
_atom_site_fract_z
_atom_site_U_iso_or_equiv
_atom_site_adp_type
_atom_site_occupancy
_atom_site_symmetry_multiplicity
_atom_site_calc_flag
_atom_site_refinement_flags
Os6 Os 1.014810(16) 0.159621(14) 0.806542(14) 0.01343(5) Uani 1 1 d .
Os4 Os 0.763132(16) -0.019888(14) 0.544615(15) 0.01470(5) Uani 1 1 d .
Os5 Os 0.669909(16) 0.129514(14) 0.687139(15) 0.01571(5) Uani 1 1 d .
Os1 Os 0.243964(17) 0.569009(14) 0.844571(15) 0.01719(5) Uani 1 1 d .
Os3 Os 0.318569(16) 0.606377(14) 0.554122(16) 0.01743(6) Uani 1 1 d .
Os2 Os 0.072472(17) 0.611232(15) 0.747173(15) 0.01828(6) Uani 1 1 d .
Sb8 Sb 0.83102(3) 0.06057(2) 0.72955(2) 0.01412(8) Uani 1 1 d .
Sb7 Sb 0.25481(3) 0.65951(2) 0.72263(3) 0.01751(9) Uani 1 1 d .
Cl6 Cl 1.06031(10) 0.02391(9) 0.67281(10) 0.0233(3) Uani 1 1 d .
Cl3 Cl 0.14933(11) 0.58756(10) 0.48648(10) 0.0261(3) Uani 1 1 d .
O14 O 0.2481(3) 0.3692(3) 0.6731(3) 0.0255(10) Uani 1 1 d .
O44 O 0.6280(3) -0.0560(3) 0.3625(3) 0.0243(9) Uani 1 1 d .
O41 O 0.6346(3) -0.1925(3) 0.5714(3) 0.0308(10) Uani 1 1 d .
O42 O 0.9033(3) -0.1693(3) 0.4686(3) 0.0300(10) Uani 1 1 d .
C11 C 0.2547(4) 0.7052(4) 0.9435(4) 0.0252(14) Uani 1 1 d .
O12 O 0.1113(3) 0.4698(3) 0.9442(3) 0.0345(11) Uani 1 1 d .
O63 O 1.0281(3) 0.3111(3) 0.7106(3) 0.0227(9) Uani 1 1 d .
C42 C 0.8532(4) -0.1117(4) 0.4971(4) 0.0224(13) Uani 1 1 d .
C12 C 0.1609(5) 0.5050(4) 0.9088(4) 0.0238(14) Uani 1 1 d .
O51 O 0.5421(3) -0.0471(3) 0.7101(3) 0.0355(11) Uani 1 1 d .
C13 C 0.3712(5) 0.5614(4) 0.8930(4) 0.0268(14) Uani 1 1 d .
C23 C 0.0719(4) 0.4820(4) 0.6394(4) 0.0175(12) Uani 1 1 d .
O13 O 0.4479(3) 0.5563(3) 0.9241(3) 0.0423(12) Uani 1 1 d .
C44 C 0.6783(4) -0.0416(4) 0.4297(4) 0.0203(13) Uani 1 1 d .
O52 O 0.5193(3) 0.1217(3) 0.5267(3) 0.0259(9) Uani 1 1 d .
O61 O 1.0444(3) 0.0230(3) 0.9165(3) 0.0355(11) Uani 1 1 d .
C52 C 0.5747(4) 0.1270(4) 0.5878(4) 0.0187(12) Uani 1 1 d .
C21 C 0.0809(4) 0.7426(4) 0.8523(4) 0.0246(14) Uani 1 1 d .
O62 O 0.9483(3) 0.3171(3) 0.9725(3) 0.0276(10) Uani 1 1 d .
C34 C 0.3610(4) 0.5789(4) 0.4188(4) 0.0209(13) Uani 1 1 d .
O23 O 0.0737(3) 0.4087(3) 0.5779(3) 0.0226(9) Uani 1 1 d .
O22 O -0.0810(3) 0.5134(3) 0.8303(3) 0.0410(12) Uani 1 1 d .
C22 C -0.0259(5) 0.5491(4) 0.7987(4) 0.0259(14) Uani 1 1 d .
O32 O 0.5278(3) 0.6360(3) 0.6445(4) 0.0436(12) Uani 1 1 d .
C14 C 0.2433(4) 0.4415(4) 0.7360(4) 0.0217(13) Uani 1 1 d .
C54 C 0.7606(4) 0.2421(4) 0.6834(4) 0.0209(13) Uani 1 1 d .
C41 C 0.6818(4) -0.1277(4) 0.5634(4) 0.0227(13) Uani 1 1 d .
O21 O 0.0828(3) 0.8198(3) 0.9118(3) 0.0342(11) Uani 1 1 d .
C43 C 0.8457(4) 0.0937(4) 0.5328(4) 0.0208(13) Uani 1 1 d .
C53 C 0.6329(4) 0.2232(4) 0.8001(4) 0.0259(14) Uani 1 1 d .
O31 O 0.3285(3) 0.8278(3) 0.5748(3) 0.0340(11) Uani 1 1 d .
C62 C 0.9742(4) 0.2574(4) 0.9096(4) 0.0170(12) Uani 1 1 d .
C31 C 0.3271(4) 0.7496(4) 0.5707(4) 0.0211(13) Uani 1 1 d .
C81 C 0.7945(4) -0.0542(3) 0.7822(4) 0.0178(12) Uani 1 1 d .
C63 C 1.0188(4) 0.2525(4) 0.7418(4) 0.0137(11) Uani 1 1 d .
C33 C 0.2975(4) 0.4585(4) 0.5160(4) 0.0225(13) Uani 1 1 d .
C61 C 1.0314(4) 0.0717(4) 0.8758(4) 0.0234(13) Uani 1 1 d .
O54 O 0.8137(3) 0.3080(3) 0.6839(3) 0.0299(10) Uani 1 1 d .
O43 O 0.8923(3) 0.1586(3) 0.5246(3) 0.0269(10) Uani 1 1 d .
O33 O 0.2811(3) 0.3726(3) 0.4871(3) 0.0360(11) Uani 1 1 d .
O11 O 0.2661(3) 0.7850(3) 1.0015(3) 0.0364(11) Uani 1 1 d .
O53 O 0.6089(3) 0.2782(3) 0.8658(3) 0.0374(11) Uani 1 1 d .
O24 O -0.0430(4) 0.6915(3) 0.6222(3) 0.0425(12) Uani 1 1 d .
C64 C 1.1667(4) 0.2242(3) 0.8533(4) 0.0163(12) Uani 1 1 d .
C68 C 1.3275(4) 0.2634(4) 0.8145(4) 0.0210(13) Uani 1 1 d .
H68 H 1.3680 0.2590 0.7679 0.025 Uiso 1 1 calc R
C69 C 1.2297(4) 0.2206(4) 0.7872(4) 0.0203(13) Uani 1 1 d .
H69 H 1.2045 0.1878 0.7219 0.024 Uiso 1 1 calc R
C65 C 1.2074(4) 0.2738(4) 0.9473(4) 0.0248(14) Uani 1 1 d .
H65 H 1.1671 0.2786 0.9942 0.030 Uiso 1 1 calc R
C51 C 0.5897(4) 0.0163(4) 0.7004(4) 0.0230(13) Uani 1 1 d .
C67 C 1.3666(4) 0.3124(4) 0.9090(4) 0.0271(14) Uani 1 1 d .
H67 H 1.4335 0.3422 0.9280 0.032 Uiso 1 1 calc R
C39 C 0.2977(5) 0.5203(4) 0.3346(4) 0.0298(15) Uani 1 1 d .
H39 H 0.2351 0.4890 0.3377 0.036 Uiso 1 1 calc R
C66 C 1.3054(4) 0.3169(4) 0.9755(4) 0.0270(14) Uani 1 1 d .
H66 H 1.3308 0.3497 1.0408 0.032 Uiso 1 1 calc R
C76 C 0.4002(5) 0.8549(4) 0.8442(4) 0.0324(16) Uani 1 1 d .
H76 H 0.4381 0.8070 0.8512 0.039 Uiso 1 1 calc R
C71 C 0.3075(4) 0.8229(4) 0.7963(4) 0.0207(13) Uani 1 1 d .
C86 C 0.8157(5) -0.1507(4) 0.7364(5) 0.0319(16) Uani 1 1 d .
H86 H 0.8480 -0.1646 0.6828 0.038 Uiso 1 1 calc R
C24 C -0.0005(5) 0.6598(4) 0.6658(4) 0.0296(15) Uani 1 1 d .
C32 C 0.4475(5) 0.6229(4) 0.6098(5) 0.0276(15) Uani 1 1 d .
C72 C 0.2515(5) 0.8887(4) 0.7856(4) 0.0325(16) Uani 1 1 d .
H72 H 0.1873 0.8645 0.7516 0.039 Uiso 1 1 calc R
C75 C 0.4387(5) 0.9586(4) 0.8828(4) 0.0389(18) Uani 1 1 d .
H75 H 0.5034 0.9821 0.9158 0.047 Uiso 1 1 calc R
C85 C 0.7906(5) -0.2274(4) 0.7670(5) 0.0404(18) Uani 1 1 d .
H85 H 0.8060 -0.2934 0.7350 0.048 Uiso 1 1 calc R
C38 C 0.3237(5) 0.5063(4) 0.2454(5) 0.0362(17) Uani 1 1 d .
H38 H 0.2789 0.4664 0.1897 0.043 Uiso 1 1 calc R
C36 C 0.4785(6) 0.6087(5) 0.3219(5) 0.0414(19) Uani 1 1 d .
H36 H 0.5411 0.6397 0.3187 0.050 Uiso 1 1 calc R
C35 C 0.4517(5) 0.6213(4) 0.4086(5) 0.0347(17) Uani 1 1 d .
H35 H 0.4973 0.6608 0.4638 0.042 Uiso 1 1 calc R
C84 C 0.7433(6) -0.2071(5) 0.8441(5) 0.047(2) Uani 1 1 d .
H84 H 0.7237 -0.2601 0.8641 0.056 Uiso 1 1 calc R
C37 C 0.4142(6) 0.5508(5) 0.2395(5) 0.044(2) Uani 1 1 d .
H37 H 0.4323 0.5420 0.1798 0.053 Uiso 1 1 calc R
C74 C 0.3824(6) 1.0263(4) 0.8726(5) 0.044(2) Uani 1 1 d .
H74 H 0.4083 1.0970 0.8988 0.053 Uiso 1 1 calc R
C73 C 0.2888(6) 0.9931(4) 0.8250(5) 0.0410(19) Uani 1 1 d .
H73 H 0.2498 1.0405 0.8188 0.049 Uiso 1 1 calc R
C82 C 0.7476(5) -0.0352(4) 0.8604(5) 0.0372(17) Uani 1 1 d .
H82 H 0.7315 0.0303 0.8923 0.045 Uiso 1 1 calc R
C83 C 0.7242(6) -0.1115(5) 0.8923(5) 0.053(2) Uani 1 1 d .
H83 H 0.6949 -0.0972 0.9477 0.063 Uiso 1 1 calc R

loop_
_atom_site_aniso_label
_atom_site_aniso_U_11
_atom_site_aniso_U_22
_atom_site_aniso_U_33
_atom_site_aniso_U_23
_atom_site_aniso_U_13
_atom_site_aniso_U_12
Os6 0.01465(12) 0.01188(10) 0.01249(11) 0.00348(8) 0.00199(9) 0.00231(8)
Os4 0.01317(12) 0.01404(10) 0.01458(12) 0.00313(8) 0.00157(9) 0.00295(8)
Os5 0.01485(12) 0.01613(11) 0.01646(12) 0.00569(9) 0.00370(9) 0.00558(8)
Os1 0.02138(13) 0.01403(10) 0.01431(12) 0.00432(9) -0.00028(10) 0.00306(9)
Os3 0.01829(13) 0.01510(11) 0.01894(12) 0.00616(9) 0.00444(10) 0.00387(9)
Os2 0.02047(13) 0.01889(11) 0.01341(12) 0.00354(9) 0.00193(10) 0.00613(9)
Sb8 0.0138(2) 0.01267(16) 0.01527(19) 0.00505(14) 0.00158(16) 0.00240(13)
Sb7 0.0219(2) 0.01402(17) 0.0156(2) 0.00496(15) 0.00188(17) 0.00327(15)
Cl6 0.0217(8) 0.0183(6) 0.0221(8) -0.0009(6) 0.0046(6) 0.0037(6)
Cl3 0.0219(8) 0.0339(8) 0.0229(8) 0.0120(6) 0.0030(6) 0.0043(6)
O14 0.037(3) 0.0141(19) 0.019(2) 0.0008(17) -0.0005(19) 0.0027(17)
O44 0.021(2) 0.029(2) 0.020(2) 0.0080(18) -0.002(2) 0.0037(17)
O41 0.025(3) 0.021(2) 0.045(3) 0.013(2) 0.000(2) -0.0001(18)
O42 0.022(2) 0.027(2) 0.031(3) -0.0014(18) 0.006(2) 0.0105(18)
C11 0.030(4) 0.022(3) 0.021(3) 0.007(3) -0.002(3) 0.003(3)
O12 0.047(3) 0.029(2) 0.034(3) 0.016(2) 0.020(2) 0.006(2)
O63 0.024(2) 0.0201(19) 0.027(2) 0.0119(18) 0.0048(19) 0.0020(16)
C42 0.023(4) 0.025(3) 0.014(3) 0.003(2) -0.001(3) 0.004(3)
C12 0.031(4) 0.011(3) 0.022(3) -0.001(2) 0.001(3) 0.004(2)
O51 0.029(3) 0.036(2) 0.046(3) 0.021(2) 0.013(2) 0.000(2)
C13 0.027(4) 0.018(3) 0.027(4) 0.001(3) 0.002(3) 0.002(3)
C23 0.016(3) 0.024(3) 0.011(3) 0.006(2) 0.002(2) -0.001(2)
O13 0.033(3) 0.043(3) 0.031(3) -0.005(2) -0.005(2) 0.007(2)
C44 0.016(3) 0.019(3) 0.024(3) 0.007(3) 0.006(3) 0.001(2)
O52 0.018(2) 0.032(2) 0.031(3) 0.0161(19) 0.003(2) 0.0047(18)
O61 0.043(3) 0.039(2) 0.039(3) 0.030(2) 0.005(2) 0.012(2)
C52 0.011(3) 0.024(3) 0.025(3) 0.013(3) 0.007(3) 0.003(2)
C21 0.028(4) 0.031(3) 0.021(3) 0.015(3) 0.007(3) 0.013(3)
O62 0.034(3) 0.023(2) 0.023(2) 0.0033(18) 0.016(2) 0.0079(18)
C34 0.031(4) 0.012(3) 0.022(3) 0.007(2) 0.011(3) 0.008(2)
O23 0.025(2) 0.021(2) 0.016(2) 0.0038(18) -0.0001(18) 0.0000(17)
O22 0.031(3) 0.052(3) 0.028(3) 0.005(2) 0.010(2) -0.005(2)
C22 0.025(4) 0.030(3) 0.016(3) 0.002(3) 0.009(3) 0.002(3)
O32 0.027(3) 0.041(3) 0.065(4) 0.026(2) -0.002(3) 0.006(2)
C14 0.019(3) 0.028(3) 0.023(3) 0.017(3) -0.001(3) -0.001(2)
C54 0.021(3) 0.024(3) 0.018(3) 0.006(3) 0.006(3) 0.011(3)
C41 0.022(4) 0.020(3) 0.021(3) 0.002(2) -0.003(3) 0.009(3)
O21 0.051(3) 0.022(2) 0.027(3) 0.0055(19) 0.008(2) 0.013(2)
C43 0.021(3) 0.023(3) 0.015(3) 0.005(2) 0.000(3) 0.005(2)
C53 0.024(4) 0.031(3) 0.023(3) 0.009(3) 0.005(3) 0.010(3)
O31 0.049(3) 0.024(2) 0.036(3) 0.015(2) 0.016(2) 0.010(2)
C62 0.019(3) 0.016(3) 0.018(3) 0.010(2) 0.000(3) 0.000(2)
C31 0.020(3) 0.023(3) 0.016(3) 0.004(2) 0.004(3) 0.002(2)
C81 0.017(3) 0.013(3) 0.019(3) 0.004(2) -0.002(3) -0.003(2)
C63 0.008(3) 0.019(3) 0.009(3) 0.000(2) 0.004(2) 0.001(2)
C33 0.027(4) 0.022(3) 0.023(3) 0.009(3) 0.013(3) 0.013(3)
C61 0.022(4) 0.021(3) 0.025(3) 0.006(3) 0.006(3) 0.004(2)
O54 0.027(3) 0.022(2) 0.042(3) 0.013(2) 0.007(2) 0.0046(18)
O43 0.024(2) 0.025(2) 0.029(2) 0.0079(18) 0.007(2) -0.0018(18)
O33 0.049(3) 0.019(2) 0.040(3) 0.0089(19) 0.016(2) 0.0092(19)
O11 0.055(3) 0.026(2) 0.019(2) 0.0019(19) -0.005(2) 0.008(2)
O53 0.044(3) 0.051(3) 0.021(3) 0.013(2) 0.014(2) 0.023(2)
O24 0.059(4) 0.045(3) 0.021(3) 0.005(2) 0.000(2) 0.033(2)
C64 0.015(3) 0.011(2) 0.023(3) 0.005(2) 0.004(3) 0.004(2)
C68 0.015(3) 0.023(3) 0.023(3) 0.008(2) 0.001(3) -0.001(2)
C69 0.028(4) 0.020(3) 0.012(3) 0.007(2) -0.001(3) 0.002(2)
C65 0.022(4) 0.028(3) 0.023(3) 0.009(3) 0.001(3) 0.005(3)
C51 0.020(3) 0.027(3) 0.025(3) 0.011(3) 0.007(3) 0.010(3)
C67 0.021(4) 0.026(3) 0.034(4) 0.013(3) 0.001(3) -0.001(2)
C39 0.036(4) 0.030(3) 0.030(4) 0.013(3) 0.014(3) 0.015(3)
C66 0.023(4) 0.035(3) 0.016(3) 0.004(3) -0.001(3) 0.003(3)
C76 0.049(5) 0.020(3) 0.028(4) 0.010(3) 0.009(3) 0.001(3)
C71 0.024(4) 0.024(3) 0.009(3) 0.000(2) 0.005(3) 0.009(3)
C86 0.041(4) 0.027(3) 0.037(4) 0.018(3) 0.016(3) 0.011(3)
C24 0.038(4) 0.032(3) 0.015(3) 0.002(3) 0.003(3) 0.019(3)
C32 0.027(4) 0.021(3) 0.039(4) 0.015(3) 0.008(3) 0.010(3)
C72 0.041(4) 0.022(3) 0.039(4) 0.019(3) 0.007(3) -0.002(3)
C75 0.046(5) 0.033(4) 0.025(4) 0.004(3) 0.005(3) -0.015(3)
C85 0.057(5) 0.024(3) 0.049(5) 0.021(3) 0.013(4) 0.013(3)
C38 0.049(5) 0.033(3) 0.027(4) 0.007(3) 0.014(3) 0.022(3)
C36 0.050(5) 0.035(4) 0.044(5) 0.014(3) 0.032(4) 0.009(3)
C35 0.041(4) 0.023(3) 0.041(4) 0.011(3) 0.024(4) 0.006(3)
C84 0.056(5) 0.042(4) 0.056(5) 0.038(4) 0.011(4) 0.001(3)
C37 0.070(6) 0.043(4) 0.037(5) 0.024(4) 0.035(4) 0.028(4)
C74 0.073(6) 0.013(3) 0.043(5) 0.005(3) 0.031(4) 0.003(3)
C73 0.055(5) 0.025(3) 0.055(5) 0.020(3) 0.034(4) 0.019(3)
C82 0.059(5) 0.030(3) 0.030(4) 0.014(3) 0.023(4) 0.013(3)
C83 0.082(7) 0.055(5) 0.038(5) 0.029(4) 0.035(5) 0.019(4)

loop_
_atom_type_symbol
_atom_type_description
_atom_type_scat_dispersion_real
_atom_type_scat_dispersion_imag
_atom_type_scat_source
C C 0.0033 0.0016 'International Tables Vol C Tables 4.2.6.8 and 6.1.1.4'
H H 0.0000 0.0000 'International Tables Vol C Tables 4.2.6.8 and 6.1.1.4'
O O 0.0106 0.0060 'International Tables Vol C Tables 4.2.6.8 and 6.1.1.4'
Os Os -1.2165 7.6030 'International Tables Vol C Tables 4.2.6.8 and 6.1.1.4'
Sb Sb -0.5866 1.5461 'International Tables Vol C Tables 4.2.6.8 and 6.1.1.4'
Cl Cl 0.1484 0.1585 'International Tables Vol C Tables 4.2.6.8 and 6.1.1.4'

loop_
_geom_angle_atom_site_label_1
_geom_angle_atom_site_label_2
_geom_angle_atom_site_label_3
_geom_angle
C62 Os6 C63 90.3(2)
C62 Os6 C61 91.5(2)
C63 Os6 C61 171.7(2)
C62 Os6 C64 93.9(2)
C63 Os6 C64 83.4(2)
C61 Os6 C64 88.4(2)
C62 Os6 Cl6 176.45(16)
C63 Os6 Cl6 92.32(14)
C61 Os6 Cl6 86.24(16)
C64 Os6 Cl6 88.84(13)
C62 Os6 Sb8 93.21(17)
C63 Os6 Sb8 96.66(15)
C61 Os6 Sb8 91.29(17)
C64 Os6 Sb8 172.91(13)
Cl6 Os6 Sb8 84.07(3)
C42 Os4 C44 101.8(2)
C42 Os4 C41 89.2(2)
C44 Os4 C41 92.0(2)
C42 Os4 C43 92.5(2)
C44 Os4 C43 90.2(2)
C41 Os4 C43 176.9(2)
C42 Os4 Sb8 100.94(17)
C44 Os4 Sb8 157.29(15)
C41 Os4 Sb8 88.31(17)
C43 Os4 Sb8 88.86(16)
C42 Os4 Os5 157.54(17)
C44 Os4 Os5 100.60(15)
C41 Os4 Os5 88.09(15)
C43 Os4 Os5 89.40(15)
Sb8 Os4 Os5 56.700(9)
C53 Os5 C52 103.8(2)
C53 Os5 C51 89.9(2)
C52 Os5 C51 91.9(2)
C53 Os5 C54 89.2(2)
C52 Os5 C54 94.0(2)
C51 Os5 C54 174.1(2)
C53 Os5 Sb8 110.25(18)
C52 Os5 Sb8 145.88(15)
C51 Os5 Sb8 89.49(17)
C54 Os5 Sb8 85.33(16)
C53 Os5 Os4 166.45(18)
C52 Os5 Os4 89.70(15)
C51 Os5 Os4 89.20(15)
C54 Os5 Os4 90.30(14)
Sb8 Os5 Os4 56.222(9)
C13 Os1 C11 89.6(2)
C13 Os1 C14 89.3(2)
C11 Os1 C14 172.1(2)
C13 Os1 C12 102.7(3)
C11 Os1 C12 93.3(2)
C14 Os1 C12 94.6(2)
C13 Os1 Sb7 109.64(19)
C11 Os1 Sb7 86.99(17)
C14 Os1 Sb7 86.05(16)
C12 Os1 Sb7 147.71(18)
C13 Os1 Os2 165.63(18)
C11 Os1 Os2 87.95(18)
C14 Os1 Os2 91.20(17)
C12 Os1 Os2 91.62(18)
Sb7 Os1 Os2 56.096(10)
C32 Os3 C33 93.2(2)
C32 Os3 C31 94.2(2)
C33 Os3 C31 170.1(2)
C32 Os3 C34 92.0(3)
C33 Os3 C34 87.0(2)
C31 Os3 C34 86.1(2)
C32 Os3 Cl3 178.23(19)
C33 Os3 Cl3 87.45(18)
C31 Os3 Cl3 85.30(17)
C34 Os3 Cl3 89.72(17)
C32 Os3 Sb7 91.96(19)
C33 Os3 Sb7 98.49(16)
C31 Os3 Sb7 87.85(15)
C34 Os3 Sb7 173.03(14)
Cl3 Os3 Sb7 86.32(3)
C24 Os2 C21 89.8(2)
C24 Os2 C22 104.8(3)
C21 Os2 C22 90.7(2)
C24 Os2 C23 90.3(2)
C21 Os2 C23 176.4(2)
C22 Os2 C23 92.8(2)
C24 Os2 Sb7 101.78(19)
C21 Os2 Sb7 91.50(17)
C22 Os2 Sb7 153.32(19)
C23 Os2 Sb7 84.93(15)
C24 Os2 Os1 158.51(19)
C21 Os2 Os1 90.32(18)
C22 Os2 Os1 96.68(19)
C23 Os2 Os1 88.24(17)
Sb7 Os2 Os1 56.727(10)
C81 Sb8 Os4 107.51(14)
C81 Sb8 Os5 110.23(15)
Os4 Sb8 Os5 67.078(11)
C81 Sb8 Os6 109.60(15)
Os4 Sb8 Os6 124.521(14)
Os5 Sb8 Os6 130.849(13)
C71 Sb7 Os2 111.17(14)
C71 Sb7 Os1 111.12(15)
Os2 Sb7 Os1 67.177(11)
C71 Sb7 Os3 105.12(14)
Os2 Sb7 Os3 125.220(16)
Os1 Sb7 Os3 132.721(14)
O11 C11 Os1 176.4(5)
O42 C42 Os4 177.1(5)
O12 C12 Os1 177.8(6)
O13 C13 Os1 178.5(6)
O23 C23 Os2 178.4(5)
O44 C44 Os4 178.7(5)
O52 C52 Os5 177.1(5)
O21 C21 Os2 177.4(5)
C35 C34 C39 115.6(5)
C35 C34 Os3 122.3(5)
C39 C34 Os3 122.0(4)
O22 C22 Os2 178.2(6)
O14 C14 Os1 176.2(5)
O54 C54 Os5 178.0(5)
O41 C41 Os4 177.8(5)
O43 C43 Os4 178.8(5)
O53 C53 Os5 178.4(6)
O62 C62 Os6 179.3(5)
O31 C31 Os3 175.7(5)
C86 C81 C82 118.5(5)
C86 C81 Sb8 119.8(4)
C82 C81 Sb8 121.7(4)
O63 C63 Os6 173.7(5)
O33 C33 Os3 174.2(5)
O61 C61 Os6 177.4(6)
C65 C64 C69 116.3(5)
C65 C64 Os6 123.4(4)
C69 C64 Os6 120.3(4)
C67 C68 C69 120.6(5)
C68 C69 C64 122.0(5)
C64 C65 C66 122.1(5)
O51 C51 Os5 177.9(5)
C68 C67 C66 118.2(6)
C34 C39 C38 122.2(6)
C65 C66 C67 120.7(6)
C71 C76 C75 119.3(6)
C72 C71 C76 121.9(5)
C72 C71 Sb7 119.2(5)
C76 C71 Sb7 118.6(4)
C81 C86 C85 121.2(6)
O24 C24 Os2 177.0(5)
O32 C32 Os3 178.1(5)
C71 C72 C73 119.4(7)
C74 C75 C76 119.3(7)
C84 C85 C86 119.3(6)
C37 C38 C39 119.8(7)
C35 C36 C37 120.2(7)
C36 C35 C34 123.1(7)
C83 C84 C85 120.6(6)
C38 C37 C36 119.1(6)
C75 C74 C73 120.7(6)
C74 C73 C72 119.3(6)
C81 C82 C83 120.4(5)
C84 C83 C82 120.0(6)

loop_
_geom_bond_atom_site_label_1
_geom_bond_atom_site_label_2
_geom_bond_distance
Os6 C62 1.872(5)
Os6 C63 1.957(6)
Os6 C61 1.970(6)
Os6 C64 2.152(5)
Os6 Cl6 2.4448(12)
Os6 Sb8 2.7053(4)
Os4 C42 1.925(5)
Os4 C44 1.941(6)
Os4 C41 1.947(6)
Os4 C43 1.968(6)
Os4 Sb8 2.6766(4)
Os4 Os5 2.9659(3)
Os5 C53 1.922(6)
Os5 C52 1.926(6)
Os5 C51 1.958(6)
Os5 C54 1.961(6)
Os5 Sb8 2.6915(4)
Os1 C13 1.897(7)
Os1 C11 1.952(5)
Os1 C14 1.959(6)
Os1 C12 1.968(6)
Os1 Sb7 2.6860(4)
Os1 Os2 2.9611(3)
Os3 C32 1.871(7)
Os3 C33 1.957(5)
Os3 C31 1.967(6)
Os3 C34 2.142(5)
Os3 Cl3 2.4367(15)
Os3 Sb7 2.7029(4)
Os2 C24 1.932(7)
Os2 C21 1.950(6)
Os2 C22 1.951(6)
Os2 C23 1.968(5)
Os2 Sb7 2.6664(4)
Sb8 C81 2.141(5)
Sb7 C71 2.182(5)
O14 C14 1.138(6)
O44 C44 1.136(7)
O41 C41 1.132(6)
O42 C42 1.136(6)
C11 O11 1.137(6)
O12 C12 1.115(6)
O63 C63 1.125(6)
O51 C51 1.131(6)
C13 O13 1.156(7)
C23 O23 1.125(5)
O52 C52 1.139(7)
O61 C61 1.129(7)
C21 O21 1.137(6)
O62 C62 1.150(6)
C34 C35 1.393(8)
C34 C39 1.400(8)
O22 C22 1.128(6)
O32 C32 1.159(7)
C54 O54 1.132(6)
C43 O43 1.131(6)
C53 O53 1.136(6)
O31 C31 1.102(6)
C81 C86 1.380(7)
C81 C82 1.386(8)
C33 O33 1.129(6)
O24 C24 1.115(7)
C64 C65 1.384(8)
C64 C69 1.406(7)
C68 C67 1.383(8)
C68 C69 1.386(7)
C65 C66 1.390(8)
C67 C66 1.391(8)
C39 C38 1.412(8)
C76 C71 1.363(9)
C76 C75 1.395(8)
C71 C72 1.345(8)
C86 C85 1.384(8)
C72 C73 1.400(8)
C75 C74 1.368(10)
C85 C84 1.374(9)
C38 C37 1.379(9)
C36 C35 1.383(8)
C36 C37 1.389(10)
C84 C83 1.366(9)
C74 C73 1.373(10)
C82 C83 1.387(8)
